data_7134400
loop_
_publ_author_name
'Sharma, Ruchi'
'Sihag, Naveen'
'Gupta, Poorvi'
'Manna, Kuntal'
'Yadav, M. Ramu'

_publ_section_title
;
 Photoinduced Ni-catalyzed carbohalogenation of monofluoro, gem-difluoro,
 and trifluoromethyl tethered alkenes
;
_journal_issue 40
_journal_name_full 'Chemical Communications'
_journal_page_first 7273
_journal_page_last 7276
_journal_paper_doi 10.1039/D5CC01034A
_journal_volume 61
_journal_year 2025
_chemical_formula_moiety 'C11 H11 F I N O'
_chemical_formula_sum 'C11 H11 F I N O'
_chemical_formula_weight 319.11
_space_group_crystal_system monoclinic
_space_group_IT_number 14
_space_group_name_Hall '-P 2ybc'
_space_group_name_H-M_alt 'P 1 21/c 1'
_symmetry_Int_Tables_number 14
_audit_update_record
;
2024-12-25 deposited with the CCDC.	2025-04-10 downloaded from the CCDC.
;
_cell_angle_alpha 90
_cell_angle_beta 112.747(3)
_cell_angle_gamma 90
_cell_formula_units_Z 8
_cell_length_a 13.1305(4)
_cell_length_b 11.7122(2)
_cell_length_c 16.4642(4)
_cell_measurement_reflns_used 5148
_cell_measurement_temperature 297.06(10)
_cell_measurement_theta_max 81.35
_cell_measurement_theta_min 3.65
_cell_volume 2335.05(11)
_diffrn_ambient_temperature 297.06(10)
_diffrn_measured_fraction_theta_full 0.9983
_diffrn_measured_fraction_theta_max 0.9747
_diffrn_measurement_device_type 'ROD, Synergy Custom system, HyPix'
_diffrn_radiation_type 'Cu K\a'
_diffrn_radiation_wavelength 1.54184
_diffrn_reflns_av_R_equivalents 0.1651
_diffrn_reflns_av_unetI/netI 0.0821
_diffrn_reflns_Laue_measured_fraction_full 0.9983
_diffrn_reflns_Laue_measured_fraction_max 0.9747
_diffrn_reflns_limit_h_max 16
_diffrn_reflns_limit_h_min -16
_diffrn_reflns_limit_k_max 14
_diffrn_reflns_limit_k_min -15
_diffrn_reflns_limit_l_max 21
_diffrn_reflns_limit_l_min -18
_diffrn_reflns_number 16979
_diffrn_reflns_point_group_measured_fraction_full 0.9983
_diffrn_reflns_point_group_measured_fraction_max 0.9747
_diffrn_reflns_theta_full 67.6840
_diffrn_reflns_theta_max 81.35
_diffrn_reflns_theta_min 3.65
_exptl_absorpt_coefficient_mu 21.475
_exptl_absorpt_correction_T_max 0.061
_exptl_absorpt_correction_T_min 0.040
_exptl_absorpt_correction_type multi-scan
_exptl_absorpt_process_details '(Rigaku Oxford Diffraction, 2022)'
_exptl_crystal_colour colorless
_exptl_crystal_colour_primary colorless
_exptl_crystal_density_diffrn 1.816
_exptl_crystal_description block
_exptl_crystal_F_000 1232.0
_exptl_crystal_size_max 0.21
_exptl_crystal_size_mid 0.16
_exptl_crystal_size_min 0.13
_refine_diff_density_max 2.1941
_refine_diff_density_min -2.3702
_refine_diff_density_rms 0.3504
_refine_ls_d_res_high 0.7798
_refine_ls_d_res_low 12.1092
_refine_ls_goodness_of_fit_ref 1.2405
_refine_ls_hydrogen_treatment mixed
_refine_ls_matrix_type full
_refine_ls_number_constraints 41
_refine_ls_number_parameters 287
_refine_ls_number_reflns 5017
_refine_ls_number_restraints 4
_refine_ls_restrained_S_all 1.2399
_refine_ls_R_factor_all 0.1131
_refine_ls_R_factor_gt 0.1050
_refine_ls_shift/su_max 0.0008
_refine_ls_shift/su_mean 0.0000
_refine_ls_structure_factor_coef Fsqd
_refine_ls_weighting_details 'w=1/[\s^2^(Fo^2^)+(0.2P)^2^] where P=(Fo^2^+2Fc^2^)/3'
_refine_ls_weighting_scheme calc
_refine_ls_wR_factor_gt 0.2914
_refine_ls_wR_factor_ref 0.2995
_reflns_Friedel_coverage 0.0
_reflns_limit_h_max 15
_reflns_limit_h_min -16
_reflns_limit_k_max 15
_reflns_limit_k_min 0
_reflns_limit_l_max 20
_reflns_limit_l_min 0
_reflns_number_gt 4272
_reflns_number_total 5148
_reflns_threshold_expression I>=2u(I)
_cod_data_source_file d5cc01034a2.cif
_cod_data_source_block RSK-MF-S1_auto
_cod_depositor_comments 'Adding full bibliography for 7134398--7134400.cif.'
_cod_original_sg_symbol_H-M 'P 21/c'
_cod_database_code 7134400
_olex2_refinement_description
;
1. Fixed Uiso
 At 1.2 times of:
  All C(H) groups, All C(H,H) groups
 At 1.5 times of:
  All C(H,H,H) groups
2. Restrained distances
 C25-I3 \\sim C25-I3a
 with sigma of 0.02
 C10-I2 \\sim C10-I2a
 with sigma of 0.02
3. Uiso/Uaniso restraints and constraints
Uanis(C25) = Uanis(I3a)
4. Others
 Fixed Sof: I2(0.5) I3(0.5) I3a(0.5) I2a(0.5) H10(0.5) H10a(0.5) H25(0.5)
 H25a(0.5)
5.a Ternary CH refined with riding coordinates:
 C10(H10), C10(H10a), C25(H25), C25(H25a)
5.b Aromatic/amide H refined with riding coordinates:
 C5(H5), C4(H4), C3(H3), C2(H2), C20(H20), C19(H19), C18(H18), C17(H17)
5.c Idealised Me refined as rotating group:
 C14(H14a,H14b,H14c), C15(H15a,H15b,H15c), C29(H29a,H29b,H29c), C30(H30a,H30b,
 H30c)
;

loop_
_space_group_symop_id
_space_group_symop_operation_xyz
1 x,y,z
2 -x,y+1/2,-z+1/2
3 -x,-y,-z
4 x,-y-1/2,z-1/2

loop_
_atom_site_label
_atom_site_type_symbol
_atom_site_fract_x
_atom_site_fract_y
_atom_site_fract_z
_atom_site_U_iso_or_equiv
_atom_site_adp_type
_atom_site_occupancy
_atom_site_refinement_flags_posn
_atom_site_refinement_flags_occupancy
_atom_site_disorder_group
I2 I 0.9117(3) 0.7856(3) 0.6013(2) 0.088(2) Uani 0.500000 D P 1
I2a I 0.90975(17) 0.78736(15) 0.59856(10) 0.0341(6) Uani 0.500000 D P 2
F12 F 1.0251(5) 0.5973(5) 0.5619(4) 0.0634(15) Uani 1.000000 . . .
O13 O 0.7381(5) 0.5488(7) 0.6231(5) 0.0696(19) Uani 1.000000 . . .
N9 N 0.8699(6) 0.5750(6) 0.7626(4) 0.0479(16) Uani 1.000000 . . .
C1 C 0.9856(7) 0.5774(7) 0.8012(5) 0.0428(17) Uani 1.000000 . . .
C2 C 1.0534(11) 0.5946(10) 0.8898(6) 0.069(3) Uani 1.000000 . . .
H2 H 1.0237(11) 0.6083(10) 0.9318(6) 0.083(4) Uiso 1.000000 R . .
C3 C 1.1649(11) 0.5903(9) 0.9120(7) 0.075(3) Uani 1.000000 . . .
H3 H 1.2117(11) 0.6006(9) 0.9707(7) 0.090(4) Uiso 1.000000 R . .
C4 C 1.2095(9) 0.5715(10) 0.8514(9) 0.077(4) Uani 1.000000 . . .
H4 H 1.2859(9) 0.5712(10) 0.8690(9) 0.092(4) Uiso 1.000000 R . .
C5 C 1.1422(7) 0.5525(8) 0.7624(7) 0.060(2) Uani 1.000000 . . .
H5 H 1.1729(7) 0.5385(8) 0.7210(7) 0.072(3) Uiso 1.000000 R . .
C6 C 1.0284(6) 0.5554(6) 0.7380(5) 0.0376(15) Uani 1.000000 . . .
C7 C 0.9351(7) 0.5313(6) 0.6521(5) 0.0410(16) Uani 1.000000 . . .
C8 C 0.8344(6) 0.5511(7) 0.6751(5) 0.0416(16) Uani 1.000000 . . .
C10 C 0.9305(7) 0.6076(6) 0.5766(5) 0.0403(17) Uani 1.000000 D . .
H10 H 0.8680(7) 0.5841(6) 0.5233(5) 0.048(2) Uiso 0.500000 R P 1
H10a H 0.8684(7) 0.5832(6) 0.5234(5) 0.048(2) Uiso 0.500000 R P 2
C14 C 0.7989(11) 0.5934(9) 0.8109(8) 0.070(3) Uani 1.000000 . . .
H14a H 0.812(5) 0.534(4) 0.854(4) 0.104(5) Uiso 1.000000 GR . .
H14b H 0.815(5) 0.666(3) 0.839(5) 0.104(5) Uiso 1.000000 GR . .
H14c H 0.7230(11) 0.591(7) 0.7707(11) 0.104(5) Uiso 1.000000 GR . .
C15 C 0.9349(10) 0.4003(8) 0.6257(6) 0.057(2) Uani 1.000000 . . .
H15a H 1.001(3) 0.3835(18) 0.617(5) 0.086(4) Uiso 1.000000 GR . .
H15b H 0.931(7) 0.3531(8) 0.672(2) 0.086(4) Uiso 1.000000 GR . .
H15c H 0.872(4) 0.3855(18) 0.572(3) 0.086(4) Uiso 1.000000 GR . .
I3 I 0.5759(2) 0.8931(3) 0.4058(2) 0.082(2) Uani 0.500000 D P 1
I3a I 0.57916(18) 0.89257(16) 0.40697(10) 0.0369(6) Uani 0.500000 D P 2
F27 F 0.4975(5) 0.7038(5) 0.4765(3) 0.0659(16) Uani 1.000000 . . .
O28 O 0.7337(5) 0.6282(6) 0.3634(4) 0.0560(16) Uani 1.000000 . . .
N24 N 0.5847(5) 0.6708(6) 0.2371(4) 0.0411(14) Uani 1.000000 . . .
C16 C 0.4710(6) 0.6852(6) 0.2124(4) 0.0349(14) Uani 1.000000 . . .
C17 C 0.3910(8) 0.7196(7) 0.1315(5) 0.050(2) Uani 1.000000 . . .
H17 H 0.4092(8) 0.7326(7) 0.0831(5) 0.060(2) Uiso 1.000000 R . .
C18 C 0.2840(9) 0.7336(9) 0.1259(7) 0.063(3) Uani 1.000000 . . .
H18 H 0.2300(9) 0.7581(9) 0.0731(7) 0.076(3) Uiso 1.000000 R . .
C19 C 0.2559(8) 0.7126(8) 0.1954(7) 0.063(3) Uani 1.000000 . . .
H19 H 0.1826(8) 0.7203(8) 0.1887(7) 0.076(3) Uiso 1.000000 R . .
C20 C 0.3349(6) 0.6795(8) 0.2774(6) 0.0502(19) Uani 1.000000 . . .
H20 H 0.3155(6) 0.6663(8) 0.3253(6) 0.060(2) Uiso 1.000000 R . .
C21 C 0.4429(6) 0.6671(6) 0.2844(5) 0.0374(15) Uani 1.000000 . . .
C22 C 0.5456(6) 0.6341(6) 0.3622(4) 0.0320(13) Uani 1.000000 . . .
C23 C 0.6354(6) 0.6443(6) 0.3237(4) 0.0346(14) Uani 1.000000 . . .
C25 C 0.5754(7) 0.7133(6) 0.4414(5) 0.0369(6) Uani 1.000000 D . .
H25 H 0.6479(7) 0.6923(6) 0.4857(5) 0.0443(8) Uiso 0.500000 R P 1
H25a H 0.6476(7) 0.6914(6) 0.4857(5) 0.0443(8) Uiso 0.500000 R P 2
C29 C 0.6425(8) 0.6827(9) 0.1771(6) 0.057(2) Uani 1.000000 . . .
H29a H 0.619(5) 0.624(4) 0.133(3) 0.085(3) Uiso 1.000000 GR . .
H29b H 0.626(5) 0.756(3) 0.149(4) 0.085(3) Uiso 1.000000 GR . .
H29c H 0.7207(9) 0.676(7) 0.2098(10) 0.085(3) Uiso 1.000000 GR . .
C30 C 0.5419(9) 0.5093(8) 0.3921(6) 0.052(2) Uani 1.000000 . . .
H30a H 0.482(4) 0.5009(17) 0.412(5) 0.078(3) Uiso 1.000000 GR . .
H30b H 0.531(6) 0.4585(9) 0.3437(15) 0.078(3) Uiso 1.000000 GR . .
H30c H 0.610(3) 0.491(2) 0.440(3) 0.078(3) Uiso 1.000000 GR . .

loop_
_atom_site_aniso_label
_atom_site_aniso_U_11
_atom_site_aniso_U_22
_atom_site_aniso_U_33
_atom_site_aniso_U_12
_atom_site_aniso_U_13
_atom_site_aniso_U_23
I2 0.055(2) 0.074(3) 0.117(3) 0.0053(13) 0.0118(17) 0.0064(16)
I2a 0.0604(15) 0.0230(10) 0.0268(7) 0.0003(7) 0.0253(9) 0.0043(5)
F12 0.084(4) 0.069(4) 0.061(3) 0.004(3) 0.054(3) -0.001(2)
O13 0.053(4) 0.091(5) 0.064(4) -0.018(3) 0.021(3) 0.004(4)
N9 0.066(4) 0.051(4) 0.041(3) 0.009(3) 0.036(3) 0.000(3)
C1 0.063(5) 0.032(3) 0.033(3) 0.008(3) 0.018(3) -0.000(3)
C2 0.104(8) 0.066(6) 0.030(4) 0.023(6) 0.019(5) -0.002(4)
C3 0.089(8) 0.056(6) 0.053(6) 0.014(5) -0.001(6) -0.012(4)
C4 0.055(6) 0.057(6) 0.088(8) 0.004(5) -0.006(5) 0.004(5)
C5 0.048(4) 0.057(5) 0.072(6) 0.013(4) 0.020(4) 0.003(4)
C6 0.048(4) 0.031(3) 0.038(4) 0.001(3) 0.022(3) 0.002(3)
C7 0.060(4) 0.038(4) 0.034(3) -0.006(3) 0.028(3) -0.004(3)
C8 0.047(4) 0.040(4) 0.046(4) -0.008(3) 0.028(3) 0.003(3)
C10 0.063(5) 0.037(4) 0.033(3) -0.008(3) 0.032(3) -0.005(3)
C14 0.102(8) 0.068(6) 0.068(6) 0.013(5) 0.066(6) 0.008(5)
C15 0.104(8) 0.044(5) 0.031(4) -0.009(4) 0.035(4) -0.015(3)
I3 0.0498(16) 0.075(3) 0.107(3) -0.0034(12) 0.0149(14) -0.0116(15)
I3a 0.0655(15) 0.0308(11) 0.0292(8) -0.0034(7) 0.0346(9) -0.0116(6)
F27 0.086(4) 0.090(4) 0.046(3) -0.018(3) 0.053(3) -0.009(2)
O28 0.043(3) 0.079(4) 0.049(3) 0.009(3) 0.021(3) 0.005(3)
N24 0.057(3) 0.052(4) 0.027(3) 0.005(3) 0.030(3) 0.001(2)
C16 0.052(4) 0.029(3) 0.028(3) 0.001(3) 0.020(3) -0.004(2)
C17 0.072(5) 0.051(5) 0.030(4) -0.008(4) 0.024(4) 0.001(3)
C18 0.060(5) 0.065(6) 0.045(5) 0.006(5) -0.001(4) -0.003(4)
C19 0.045(5) 0.061(6) 0.070(6) 0.000(4) 0.008(4) -0.017(4)
C20 0.043(4) 0.057(5) 0.060(5) -0.009(3) 0.029(4) -0.011(4)
C21 0.045(4) 0.041(4) 0.033(3) -0.003(3) 0.022(3) -0.000(3)
C22 0.047(3) 0.035(3) 0.023(3) -0.002(3) 0.022(3) -0.002(2)
C23 0.047(4) 0.038(4) 0.028(3) -0.001(3) 0.024(3) -0.001(3)
C25 0.0655(15) 0.0308(11) 0.0292(8) -0.0034(7) 0.0346(9) -0.0116(6)
C29 0.079(6) 0.070(6) 0.038(4) 0.003(5) 0.040(4) 0.000(4)
C30 0.072(5) 0.044(5) 0.046(4) -0.001(4) 0.030(4) 0.014(3)

loop_
_atom_type_symbol
_atom_type_scat_dispersion_real
_atom_type_scat_dispersion_imag
_atom_type_scat_Cromer_Mann_a1
_atom_type_scat_Cromer_Mann_a2
_atom_type_scat_Cromer_Mann_a3
_atom_type_scat_Cromer_Mann_a4
_atom_type_scat_Cromer_Mann_b1
_atom_type_scat_Cromer_Mann_b2
_atom_type_scat_Cromer_Mann_b3
_atom_type_scat_Cromer_Mann_b4
_atom_type_scat_Cromer_Mann_c
_atom_type_scat_source
_atom_type_scat_dispersion_source
C 0.01788 0.00908 2.31000 1.02000 1.58860 0.86500 20.84390 10.20750 0.56870 51.65120 0.21560 'International Tables Volume C Table 6.1.1.4 (pp. 500-502)' 'Brennan, Cowan, Rev. Sci. Instrum., 1992, 63, 850'
F 0.07327 0.05351 3.53920 2.64120 1.51700 1.02430 10.28250 4.29440 0.26150 26.14760 0.27760 'International Tables Volume C Table 6.1.1.4 (pp. 500-502)' 'Brennan, Cowan, Rev. Sci. Instrum., 1992, 63, 850'
H 0.00000 0.00000 0.49300 0.32291 0.14019 0.04081 10.51090 26.12570 3.14236 57.79970 0.00304 'International Tables Volume C Table 6.1.1.4 (pp. 500-502)' 'Brennan, Cowan, Rev. Sci. Instrum., 1992, 63, 850'
I -0.29566 6.85062 20.14720 18.99490 7.51380 2.27350 4.34700 0.38140 27.76600 66.87760 4.07120 'International Tables Volume C Table 6.1.1.4 (pp. 500-502)' 'Brennan, Cowan, Rev. Sci. Instrum., 1992, 63, 850'
N 0.03110 0.01806 12.21260 3.13220 2.01250 1.16630 0.00570 9.89330 28.99750 0.58260 -11.52900 'International Tables Volume C Table 6.1.1.4 (pp. 500-502)' 'Brennan, Cowan, Rev. Sci. Instrum., 1992, 63, 850'
O 0.04960 0.03234 3.04850 2.28680 1.54630 0.86700 13.27710 5.70110 0.32390 32.90890 0.25080 'International Tables Volume C Table 6.1.1.4 (pp. 500-502)' 'Brennan, Cowan, Rev. Sci. Instrum., 1992, 63, 850'

loop_
_geom_angle_atom_site_label_1
_geom_angle_atom_site_label_2
_geom_angle_atom_site_label_3
_geom_angle
_geom_angle_site_symmetry_1
_geom_angle_site_symmetry_3
_geom_angle_publ_flag
C8 N9 C1 110.6(6) . . ?
C14 N9 C1 124.1(8) . . ?
C14 N9 C8 125.3(8) . . ?
C2 C1 N9 128.0(8) . . ?
C6 C1 N9 109.8(6) . . ?
C6 C1 C2 122.1(9) . . ?
H2 C2 C1 121.4(6) . . ?
C3 C2 C1 117.3(10) . . ?
C3 C2 H2 121.4(7) . . ?
H3 C3 C2 118.9(7) . . ?
C4 C3 C2 122.1(10) . . ?
C4 C3 H3 118.9(6) . . ?
H4 C4 C3 119.5(6) . . ?
C5 C4 C3 121.1(10) . . ?
C5 C4 H4 119.5(7) . . ?
H5 C5 C4 121.0(7) . . ?
C6 C5 C4 118.0(10) . . ?
C6 C5 H5 121.0(6) . . ?
C5 C6 C1 119.4(8) . . ?
C7 C6 C1 108.9(7) . . ?
C7 C6 C5 131.5(8) . . ?
C8 C7 C6 102.0(6) . . ?
C10 C7 C6 115.1(6) . . ?
C10 C7 C8 110.5(7) . . ?
C15 C7 C6 110.7(7) . . ?
C15 C7 C8 107.6(7) . . ?
C15 C7 C10 110.5(6) . . ?
N9 C8 O13 125.7(8) . . ?
C7 C8 O13 125.7(7) . . ?
C7 C8 N9 108.5(6) . . ?
I2a C10 I2 1.18(13) . . ?
F12 C10 I2 107.4(5) . . ?
F12 C10 I2a 107.3(5) . . ?
C7 C10 I2 112.8(5) . . ?
C7 C10 I2a 113.8(5) . . ?
C7 C10 F12 110.1(7) . . ?
H10 C10 I2 108.8(2) . . ?
H10 C10 I2a 107.8(2) . . ?
H10 C10 F12 108.8(4) . . ?
H10 C10 C7 108.8(4) . . ?
H10a C10 I2 109.5(2) . . ?
H10a C10 I2a 108.5(2) . . ?
H10a C10 F12 108.5(4) . . ?
H10a C10 C7 108.5(4) . . ?
H10a C10 H10 0.7 . . ?
H14a C14 N9 109.5 . . ?
H14b C14 N9 109.5 . . ?
H14b C14 H14a 109.5 . . ?
H14c C14 N9 109.5 . . ?
H14c C14 H14a 109.5 . . ?
H14c C14 H14b 109.5 . . ?
H15a C15 C7 109.5 . . ?
H15b C15 C7 109.5 . . ?
H15b C15 H15a 109.5 . . ?
H15c C15 C7 109.5 . . ?
H15c C15 H15a 109.5 . . ?
H15c C15 H15b 109.5 . . ?
C23 N24 C16 111.6(5) . . ?
C29 N24 C16 124.5(6) . . ?
C29 N24 C23 123.9(7) . . ?
C17 C16 N24 129.5(7) . . ?
C21 C16 N24 109.9(6) . . ?
C21 C16 C17 120.5(7) . . ?
H17 C17 C16 121.0(5) . . ?
C18 C17 C16 117.9(8) . . ?
C18 C17 H17 121.0(6) . . ?
H18 C18 C17 119.2(6) . . ?
C19 C18 C17 121.6(9) . . ?
C19 C18 H18 119.2(6) . . ?
H19 C19 C18 119.3(6) . . ?
C20 C19 C18 121.5(9) . . ?
C20 C19 H19 119.3(6) . . ?
H20 C20 C19 121.3(6) . . ?
C21 C20 C19 117.5(9) . . ?
C21 C20 H20 121.3(5) . . ?
C20 C21 C16 121.0(7) . . ?
C22 C21 C16 108.6(6) . . ?
C22 C21 C20 130.4(7) . . ?
C23 C22 C21 101.9(5) . . ?
C25 C22 C21 114.9(6) . . ?
C25 C22 C23 108.7(6) . . ?
C30 C22 C21 112.6(6) . . ?
C30 C22 C23 109.0(6) . . ?
C30 C22 C25 109.3(6) . . ?
N24 C23 O28 126.1(6) . . ?
C22 C23 O28 126.0(6) . . ?
C22 C23 N24 107.8(6) . . ?
I3a C25 I3 1.04(13) . . ?
F27 C25 I3 105.9(5) . . ?
F27 C25 I3a 106.6(5) . . ?
C22 C25 I3 112.5(5) . . ?
C22 C25 I3a 112.8(5) . . ?
C22 C25 F27 109.1(6) . . ?
H25 C25 I3 109.8(2) . . ?
H25 C25 I3a 108.8(2) . . ?
H25 C25 F27 109.8(4) . . ?
H25 C25 C22 109.8(4) . . ?
H25a C25 I3 110.4(2) . . ?
H25a C25 I3a 109.4(2) . . ?
H25a C25 F27 109.4(4) . . ?
H25a C25 C22 109.4(4) . . ?
H25a C25 H25 0.7 . . ?
H29a C29 N24 109.5 . . ?
H29b C29 N24 109.5 . . ?
H29b C29 H29a 109.5 . . ?
H29c C29 N24 109.5 . . ?
H29c C29 H29a 109.5 . . ?
H29c C29 H29b 109.5 . . ?
H30a C30 C22 109.5 . . ?
H30b C30 C22 109.5 . . ?
H30b C30 H30a 109.5 . . ?
H30c C30 C22 109.5 . . ?
H30c C30 H30a 109.5 . . ?
H30c C30 H30b 109.5 . . ?

loop_
_geom_bond_atom_site_label_1
_geom_bond_atom_site_label_2
_geom_bond_distance
_geom_bond_site_symmetry_2
_geom_bond_publ_flag
I2 C10 2.157(8) . ?
I2a C10 2.171(7) . ?
F12 C10 1.360(9) . ?
O13 C8 1.222(10) . ?
N9 C1 1.402(11) . ?
N9 C8 1.361(11) . ?
N9 C14 1.457(11) . ?
C1 C2 1.398(12) . ?
C1 C6 1.384(11) . ?
C2 H2 0.9300 . ?
C2 C3 1.366(17) . ?
C3 H3 0.9300 . ?
C3 C4 1.358(19) . ?
C4 H4 0.9300 . ?
C4 C5 1.406(16) . ?
C5 H5 0.9300 . ?
C5 C6 1.390(11) . ?
C6 C7 1.497(10) . ?
C7 C8 1.528(10) . ?
C7 C10 1.513(10) . ?
C7 C15 1.594(11) . ?
C10 H10 0.9800 . ?
C10 H10a 0.9800 . ?
C14 H14a 0.9600 . ?
C14 H14b 0.9600 . ?
C14 H14c 0.9600 . ?
C15 H15a 0.9600 . ?
C15 H15b 0.9600 . ?
C15 H15c 0.9600 . ?
I3 C25 2.187(8) . ?
I3a C25 2.181(7) . ?
F27 C25 1.359(8) . ?
O28 C23 1.215(9) . ?
N24 C16 1.397(9) . ?
N24 C23 1.356(9) . ?
N24 C29 1.467(9) . ?
C16 C17 1.399(11) . ?
C16 C21 1.388(10) . ?
C17 H17 0.9300 . ?
C17 C18 1.381(15) . ?
C18 H18 0.9300 . ?
C18 C19 1.354(17) . ?
C19 H19 0.9300 . ?
C19 C20 1.402(14) . ?
C20 H20 0.9300 . ?
C20 C21 1.385(10) . ?
C21 C22 1.507(10) . ?
C22 C23 1.544(9) . ?
C22 C25 1.524(9) . ?
C22 C30 1.549(11) . ?
C25 H25 0.9800 . ?
C25 H25a 0.9800 . ?
C29 H29a 0.9600 . ?
C29 H29b 0.9600 . ?
C29 H29c 0.9600 . ?
C30 H30a 0.9600 . ?
C30 H30b 0.9600 . ?
C30 H30c 0.9600 . ?

loop_
_geom_torsion_atom_site_label_1
_geom_torsion_atom_site_label_2
_geom_torsion_atom_site_label_3
_geom_torsion_atom_site_label_4
_geom_torsion
_geom_torsion_site_symmetry_1
_geom_torsion_site_symmetry_2
_geom_torsion_site_symmetry_3
_geom_torsion_site_symmetry_4
_geom_torsion_publ_flag
I2 C10 C7 C6 -60.4(6) . . . . ?
I2 C10 C7 C8 54.5(6) . . . . ?
I2 C10 C7 C15 173.4(6) . . . . ?
I2a C10 C7 C6 -61.0(6) . . . . ?
I2a C10 C7 C8 53.8(6) . . . . ?
I2a C10 C7 C15 172.8(6) . . . . ?
F12 C10 C7 C6 59.5(7) . . . . ?
F12 C10 C7 C8 174.4(6) . . . . ?
F12 C10 C7 C15 -66.7(7) . . . . ?
O13 C8 N9 C1 -176.2(9) . . . . ?
O13 C8 N9 C14 5.0(11) . . . . ?
O13 C8 C7 C6 174.8(9) . . . . ?
O13 C8 C7 C10 52.0(9) . . . . ?
O13 C8 C7 C15 -68.7(9) . . . . ?
N9 C1 C2 C3 178.3(10) . . . . ?
N9 C1 C6 C5 -179.3(6) . . . . ?
N9 C1 C6 C7 -2.7(7) . . . . ?
N9 C8 C7 C6 -3.5(7) . . . . ?
N9 C8 C7 C10 -126.3(7) . . . . ?
N9 C8 C7 C15 113.0(7) . . . . ?
C1 C2 C3 C4 0.7(13) . . . . ?
C1 C6 C5 C4 0.5(9) . . . . ?
C1 C6 C7 C8 3.7(6) . . . . ?
C1 C6 C7 C10 123.4(6) . . . . ?
C1 C6 C7 C15 -110.5(7) . . . . ?
C2 C3 C4 C5 -1.7(13) . . . . ?
C3 C4 C5 C6 1.0(13) . . . . ?
C4 C5 C6 C7 -175.2(8) . . . . ?
C5 C6 C7 C8 179.7(9) . . . . ?
C5 C6 C7 C10 -60.6(9) . . . . ?
C5 C6 C7 C15 65.5(10) . . . . ?
I3 C25 C22 C21 -49.7(5) . . . . ?
I3 C25 C22 C23 63.6(5) . . . . ?
I3 C25 C22 C30 -177.5(6) . . . . ?
I3a C25 C22 C21 -50.8(6) . . . . ?
I3a C25 C22 C23 62.5(6) . . . . ?
I3a C25 C22 C30 -178.6(6) . . . . ?
F27 C25 C22 C21 67.5(7) . . . . ?
F27 C25 C22 C23 -179.2(6) . . . . ?
F27 C25 C22 C30 -60.3(7) . . . . ?
O28 C23 N24 C16 -179.1(8) . . . . ?
O28 C23 N24 C29 0.9(11) . . . . ?
O28 C23 C22 C21 178.2(8) . . . . ?
O28 C23 C22 C25 56.5(9) . . . . ?
O28 C23 C22 C30 -62.6(9) . . . . ?
N24 C16 C17 C18 -176.2(9) . . . . ?
N24 C16 C21 C20 178.2(6) . . . . ?
N24 C16 C21 C22 -2.1(6) . . . . ?
N24 C23 C22 C21 -3.7(7) . . . . ?
N24 C23 C22 C25 -125.4(6) . . . . ?
N24 C23 C22 C30 115.5(7) . . . . ?
C16 C17 C18 C19 -1.4(10) . . . . ?
C16 C21 C20 C19 -1.0(9) . . . . ?
C16 C21 C22 C23 3.5(6) . . . . ?
C16 C21 C22 C25 120.7(6) . . . . ?
C16 C21 C22 C30 -113.2(6) . . . . ?
C17 C18 C19 C20 2.3(12) . . . . ?
C18 C19 C20 C21 -1.0(11) . . . . ?
C19 C20 C21 C22 179.4(7) . . . . ?
C20 C21 C22 C23 -176.9(9) . . . . ?
C20 C21 C22 C25 -59.6(9) . . . . ?
C20 C21 C22 C30 66.4(10) . . . . ?

loop_
_restr_equal_distance_atom_site_label_1
_restr_equal_distance_atom_site_label_2
_restr_equal_distance_site_symmetry_2
_restr_equal_distance_class_id
C10 I2 1 2
C10 I2a 1 2
C25 I3 1 1
C25 I3a 1 1

loop_
_restr_equal_distance_class_class_id
_restr_equal_distance_class_target_weight_param
_restr_equal_distance_class_average
_restr_equal_distance_class_esd
_restr_equal_distance_class_diff_max
1 0.0200 2.1837 0.0030 0.0030
2 0.0200 2.1639 0.0071 0.0071
